data_1559853
loop_
_publ_author_name
'Nurdin, Lucie'
'Yang, Yan'
'Neate, Peter G. N.'
'Piers, Warren E.'
'Maron, Laurent'
'Neidig, Michael L.'
'Lin, Jian-Bin'
'Gelfand, Benjamin S.'

_publ_section_title
;
 Activation of ammonia and hydrazine by electron rich Fe(ii) complexes
 supported by a dianionic pentadentate ligand platform through a common
 terminal Fe(iii) amido intermediate.
;
_journal_issue 6
_journal_name_full 'Chemical science'
_journal_page_first 2231
_journal_page_last 2241
_journal_paper_doi 10.1039/d0sc06466a
_journal_volume 12
_journal_year 2020
_chemical_formula_moiety 'C31 H29 B2 Br Fe N9, 2(C6 H6)'
_chemical_formula_sum 'C43 H41 B2 Br Fe N9'
_chemical_formula_weight 841.23
_space_group_crystal_system triclinic
_space_group_IT_number 2
_space_group_name_Hall '-P 1'
_space_group_name_H-M_alt 'P -1'
_atom_sites_solution_hydrogens mixed
_atom_sites_solution_primary iterative
_audit_creation_date 2020-04-20
_audit_creation_method
;
Olex2 1.2
(compiled 2018.05.29 svn.r3508 for OlexSys, GUI svn.r5506)
;
_audit_update_record
;
2020-11-14 deposited with the CCDC.	2020-12-22 downloaded from the CCDC.
;
_cell_angle_alpha 104.192(5)
_cell_angle_beta 92.618(5)
_cell_angle_gamma 112.901(5)
_cell_formula_units_Z 2
_cell_length_a 10.252(5)
_cell_length_b 12.025(5)
_cell_length_c 18.400(8)
_cell_measurement_reflns_used 1687
_cell_measurement_temperature 173(2)
_cell_measurement_theta_max 19.741
_cell_measurement_theta_min 2.304
_cell_volume 2000.4(16)
_computing_cell_refinement 'SAINT v8.37A (Bruker, 2015)'
_computing_data_reduction 'SAINT v8.37A (Bruker, 2015)'
_computing_molecular_graphics 'Olex2 (Dolomanov et al., 2009)'
_computing_publication_material 'Olex2 (Dolomanov et al., 2009)'
_computing_structure_refinement 'ShelXL (Sheldrick, 2015)'
_computing_structure_solution 'olex2.solve (Bourhis et al., 2015)'
_diffrn_ambient_temperature 173(2)
_diffrn_measured_fraction_theta_full 1.000
_diffrn_measured_fraction_theta_max 1.000
_diffrn_measurement_device_type 'Bruker APEX-II CCD'
_diffrn_measurement_method '\f and \w scans'
_diffrn_radiation_type MoK\a
_diffrn_radiation_wavelength 0.71073
_diffrn_reflns_av_R_equivalents 0.1088
_diffrn_reflns_av_unetI/netI 0.1247
_diffrn_reflns_Laue_measured_fraction_full 1.000
_diffrn_reflns_Laue_measured_fraction_max 1.000
_diffrn_reflns_limit_h_max 12
_diffrn_reflns_limit_h_min -12
_diffrn_reflns_limit_k_max 14
_diffrn_reflns_limit_k_min -14
_diffrn_reflns_limit_l_max 22
_diffrn_reflns_limit_l_min -22
_diffrn_reflns_number 26732
_diffrn_reflns_point_group_measured_fraction_full 1.000
_diffrn_reflns_point_group_measured_fraction_max 1.000
_diffrn_reflns_theta_full 25.242
_diffrn_reflns_theta_max 25.998
_diffrn_reflns_theta_min 1.918
_exptl_absorpt_coefficient_mu 1.420
_exptl_absorpt_correction_T_max 0.9143
_exptl_absorpt_correction_T_min 0.8450
_exptl_absorpt_correction_type multi-scan
_exptl_absorpt_process_details
;
SADABS-2016/2 (Bruker,2016/2) was used for absorption correction.
wR2(int) was 0.0580 before and 0.0529 after correction.
The Ratio of minimum to maximum transmission is 0.9242.
The \l/2 correction factor is Not present.
;
_exptl_crystal_colour red
_exptl_crystal_colour_primary red
_exptl_crystal_density_diffrn 1.397
_exptl_crystal_description block
_exptl_crystal_F_000 866
_exptl_crystal_size_max 0.12
_exptl_crystal_size_mid 0.07
_exptl_crystal_size_min 0.04
_refine_diff_density_max 0.433
_refine_diff_density_min -0.399
_refine_diff_density_rms 0.087
_refine_ls_extinction_method none
_refine_ls_goodness_of_fit_ref 0.997
_refine_ls_hydrogen_treatment constr
_refine_ls_matrix_type full
_refine_ls_number_parameters 506
_refine_ls_number_reflns 7875
_refine_ls_number_restraints 0
_refine_ls_restrained_S_all 0.997
_refine_ls_R_factor_all 0.1238
_refine_ls_R_factor_gt 0.0521
_refine_ls_shift/su_max 0.001
_refine_ls_shift/su_mean 0.000
_refine_ls_structure_factor_coef Fsqd
_refine_ls_weighting_details 'w=1/[\s^2^(Fo^2^)+(0.0189P)^2^+1.2216P] where P=(Fo^2^+2Fc^2^)/3'
_refine_ls_weighting_scheme calc
_refine_ls_wR_factor_gt 0.0779
_refine_ls_wR_factor_ref 0.0964
_reflns_Friedel_coverage 0.000
_reflns_number_gt 4570
_reflns_number_total 7875
_reflns_threshold_expression 'I > 2\s(I)'
_cod_data_source_file d0sc06466a2.cif
_cod_data_source_block mo_ln512_0m_a
_cod_depositor_comments
;Adding full bibliography for 1559850--1559855.cif.

 Adding full bibliography for 1559850--1559855.cif.
;
_cod_original_cell_volume 2000.3(15)
_cod_database_code 1559853
_shelx_shelxl_version_number 2018/3
_shelx_space_group_comment
;
The symmetry employed for this shelxl refinement is uniquely defined
by the following loop, which should always be used as a source of
symmetry information in preference to the above space-group names.
They are only intended as comments.
;
_shelx_estimated_absorpt_t_max 0.945
_shelx_estimated_absorpt_t_min 0.848
_olex2_refinement_description
;
1. Fixed Uiso
 At 1.2 times of:
  All C(H) groups
 At 1.5 times of:
  All C(H,H,H) groups
2.a Riding coordinates:
 C31(H31a,H31b,H31c)
2.b Aromatic/amide H refined with riding coordinates:
 C2(H2), C3(H3), C4(H4), C6(H6), C7(H7), C8(H8), C9(H9), C10(H10), C11(H11),
 C13(H13), C14(H14), C16(H16), C17(H17), C19(H19), C20(H20), C21(H21), C22(H22),
  C23(H23), C24(H24), C26(H26), C27(H27), C29(H29), C30(H30), C1S(H1S),
 C2S(H2S), C3S(H3S), C4S(H4S), C5S(H5S), C6S(H6S), C7S(H7S), C8S(H8S), C9S(H9S),
  C10S(H10S), C11S(H11S), C12S(H12S)
2.c Idealised Me refined as rotating group:
 C18(H18a,H18b,H18c)
;
_olex2_submission_special_instructions 'No special instructions were received'

loop_
_space_group_symop_operation_xyz
'x, y, z'
'-x, -y, -z'

loop_
_atom_site_label
_atom_site_type_symbol
_atom_site_fract_x
_atom_site_fract_y
_atom_site_fract_z
_atom_site_U_iso_or_equiv
_atom_site_adp_type
_atom_site_occupancy
_atom_site_site_symmetry_order
_atom_site_calc_flag
_atom_site_refinement_flags_posn
_atom_site_refinement_flags_adp
_atom_site_refinement_flags_occupancy
_atom_site_disorder_assembly
_atom_site_disorder_group
Br1 Br 0.23770(5) 0.50064(5) 0.51342(2) 0.02873(14) Uani 1 1 d . . . . .
Fe1 Fe 0.30581(6) 0.56253(6) 0.65179(3) 0.01886(16) Uani 1 1 d . . . . .
N1 N 0.3585(3) 0.6230(3) 0.77718(17) 0.0179(8) Uani 1 1 d . . . . .
N2 N 0.3372(3) 0.3601(3) 0.70797(17) 0.0194(8) Uani 1 1 d . . . . .
N3 N 0.3782(3) 0.4248(3) 0.65538(18) 0.0218(8) Uani 1 1 d . . . . .
N4 N 0.0960(3) 0.3687(3) 0.71867(17) 0.0196(8) Uani 1 1 d . . . . .
N5 N 0.1084(3) 0.4312(3) 0.66463(18) 0.0216(8) Uani 1 1 d . . . . .
N6 N 0.5621(3) 0.8090(3) 0.70497(17) 0.0191(8) Uani 1 1 d . . . . .
N7 N 0.5109(3) 0.6928(3) 0.65401(18) 0.0209(8) Uani 1 1 d . . . . .
N8 N 0.3255(3) 0.8284(3) 0.71930(17) 0.0193(8) Uani 1 1 d . . . . .
N9 N 0.2462(3) 0.7149(3) 0.66602(17) 0.0198(8) Uani 1 1 d . . . . .
C1 C 0.3061(4) 0.5344(4) 0.8151(2) 0.0187(9) Uani 1 1 d . . . . .
C2 C 0.3027(4) 0.5733(4) 0.8921(2) 0.0235(10) Uani 1 1 d . . . . .
H2 H 0.263794 0.512187 0.918629 0.028 Uiso 1 1 calc R . . . .
C3 C 0.3554(4) 0.7000(4) 0.9309(2) 0.0248(10) Uani 1 1 d . . . . .
H3 H 0.351335 0.726504 0.983471 0.030 Uiso 1 1 calc R . . . .
C4 C 0.4137(4) 0.7870(4) 0.8916(2) 0.0223(10) Uani 1 1 d . . . . .
H4 H 0.452278 0.874357 0.917733 0.027 Uiso 1 1 calc R . . . .
C5 C 0.4169(4) 0.7485(4) 0.8143(2) 0.0170(9) Uani 1 1 d . . . . .
C6 C 0.4535(4) 0.3736(4) 0.6128(2) 0.0255(10) Uani 1 1 d . . . . .
H6 H 0.494975 0.400491 0.571593 0.031 Uiso 1 1 calc R . . . .
C7 C 0.4633(4) 0.2765(4) 0.6363(2) 0.0284(11) Uani 1 1 d . . . . .
H7 H 0.510941 0.225046 0.615594 0.034 Uiso 1 1 calc R . . . .
C8 C 0.3888(4) 0.2706(4) 0.6964(2) 0.0250(10) Uani 1 1 d . . . . .
H8 H 0.375687 0.212724 0.725395 0.030 Uiso 1 1 calc R . . . .
C9 C -0.0263(4) 0.4021(4) 0.6333(2) 0.0279(11) Uani 1 1 d . . . . .
H9 H -0.050071 0.430957 0.593094 0.033 Uiso 1 1 calc R . . . .
C10 C -0.1245(5) 0.3251(4) 0.6675(2) 0.0322(11) Uani 1 1 d . . . . .
H10 H -0.226105 0.291900 0.656309 0.039 Uiso 1 1 calc R . . . .
C11 C -0.0440(4) 0.3062(4) 0.7218(2) 0.0273(11) Uani 1 1 d . . . . .
H11 H -0.081072 0.257323 0.755575 0.033 Uiso 1 1 calc R . . . .
C12 C 0.2161(4) 0.2877(4) 0.8157(2) 0.0215(10) Uani 1 1 d . . . . .
C13 C 0.1052(5) 0.1670(4) 0.7982(2) 0.0306(11) Uani 1 1 d . . . . .
H13 H 0.031229 0.141184 0.756676 0.037 Uiso 1 1 calc R . . . .
C14 C 0.1001(5) 0.0838(4) 0.8400(3) 0.0369(12) Uani 1 1 d . . . . .
H14 H 0.021165 0.003665 0.827202 0.044 Uiso 1 1 calc R . . . .
C15 C 0.2065(6) 0.1143(5) 0.8994(3) 0.0360(12) Uani 1 1 d . . . . .
C16 C 0.3202(5) 0.2313(4) 0.9151(2) 0.0367(12) Uani 1 1 d . . . . .
H16 H 0.397206 0.254136 0.954350 0.044 Uiso 1 1 calc R . . . .
C17 C 0.3246(5) 0.3156(4) 0.8751(2) 0.0294(11) Uani 1 1 d . . . . .
H17 H 0.404072 0.395408 0.888406 0.035 Uiso 1 1 calc R . . . .
C18 C 0.2015(6) 0.0224(5) 0.9437(3) 0.0601(17) Uani 1 1 d . . . . .
H18A H 0.174093 0.048452 0.993273 0.090 Uiso 1 1 calc GR . . . .
H18B H 0.296317 0.021419 0.951060 0.090 Uiso 1 1 calc GR . . . .
H18C H 0.130967 -0.062130 0.915552 0.090 Uiso 1 1 calc GR . . . .
C19 C 0.6116(4) 0.6927(4) 0.6104(2) 0.0277(11) Uani 1 1 d . . . . .
H19 H 0.603798 0.622911 0.569821 0.033 Uiso 1 1 calc R . . . .
C20 C 0.7279(4) 0.8073(4) 0.6321(2) 0.0303(11) Uani 1 1 d . . . . .
H20 H 0.813532 0.831891 0.610576 0.036 Uiso 1 1 calc R . . . .
C21 C 0.6925(4) 0.8786(4) 0.6923(2) 0.0277(11) Uani 1 1 d . . . . .
H21 H 0.751195 0.963352 0.720226 0.033 Uiso 1 1 calc R . . . .
C22 C 0.1224(4) 0.7183(4) 0.6434(2) 0.0283(11) Uani 1 1 d . . . . .
H22 H 0.047657 0.652869 0.605697 0.034 Uiso 1 1 calc R . . . .
C23 C 0.1186(5) 0.8308(4) 0.6826(2) 0.0298(11) Uani 1 1 d . . . . .
H23 H 0.042991 0.856796 0.677624 0.036 Uiso 1 1 calc R . . . .
C24 C 0.2477(4) 0.8968(4) 0.7304(2) 0.0250(10) Uani 1 1 d . . . . .
H24 H 0.277101 0.977714 0.765590 0.030 Uiso 1 1 calc R . . . .
C25 C 0.5696(4) 0.9925(4) 0.8110(2) 0.0216(10) Uani 1 1 d . . . . .
C26 C 0.5711(5) 1.0956(4) 0.7888(2) 0.0286(11) Uani 1 1 d . . . . .
H26 H 0.501507 1.082076 0.747915 0.034 Uiso 1 1 calc R . . . .
C27 C 0.6710(5) 1.2178(4) 0.8246(3) 0.0306(11) Uani 1 1 d . . . . .
H27 H 0.666059 1.285704 0.808708 0.037 Uiso 1 1 calc R . . . .
C28 C 0.7776(5) 1.2423(4) 0.8829(2) 0.0299(11) Uani 1 1 d . . . . .
C29 C 0.7794(5) 1.1399(4) 0.9040(2) 0.0328(12) Uani 1 1 d . . . . .
H29 H 0.851919 1.153175 0.943286 0.039 Uiso 1 1 calc R . . . .
C30 C 0.6782(4) 1.0188(4) 0.8694(2) 0.0278(11) Uani 1 1 d . . . . .
H30 H 0.682730 0.951315 0.885900 0.033 Uiso 1 1 calc R . . . .
C31 C 0.8889(5) 1.3736(4) 0.9206(3) 0.0520(15) Uani 1 1 d . . . . .
H31A H 0.899946 1.424020 0.886169 0.078 Uiso 1 1 d R . . . .
H31B H 0.978716 1.370500 0.933990 0.078 Uiso 1 1 d R . . . .
H31C H 0.858906 1.410160 0.965520 0.078 Uiso 1 1 d R . . . .
B1 B 0.2382(5) 0.3862(4) 0.7671(2) 0.0190(11) Uani 1 1 d . . . . .
B2 B 0.4701(5) 0.8479(4) 0.7651(2) 0.0177(11) Uani 1 1 d . . . . .
C1S C 0.9539(5) 0.6379(5) 0.8071(3) 0.0428(13) Uani 1 1 d . . . . .
H1S H 1.031540 0.629476 0.783666 0.051 Uiso 1 1 calc R . . . .
C2S C 0.9681(5) 0.6782(4) 0.8849(3) 0.0407(13) Uani 1 1 d . . . . .
H2S H 1.056051 0.698530 0.915451 0.049 Uiso 1 1 calc R . . . .
C3S C 0.8553(6) 0.6889(5) 0.9183(3) 0.0481(14) Uani 1 1 d . . . . .
H3S H 0.864928 0.716089 0.972027 0.058 Uiso 1 1 calc R . . . .
C4S C 0.7280(6) 0.6605(5) 0.8745(3) 0.0571(16) Uani 1 1 d . . . . .
H4S H 0.649972 0.668297 0.897804 0.068 Uiso 1 1 calc R . . . .
C5S C 0.7147(6) 0.6208(5) 0.7968(3) 0.0627(17) Uani 1 1 d . . . . .
H5S H 0.627065 0.600764 0.766049 0.075 Uiso 1 1 calc R . . . .
C6S C 0.8276(6) 0.6101(6) 0.7636(3) 0.0571(17) Uani 1 1 d . . . . .
H6S H 0.818100 0.583127 0.709888 0.069 Uiso 1 1 calc R . . . .
C7S C 0.3709(5) 0.9102(5) 0.5055(3) 0.0405(13) Uani 1 1 d . . . . .
H7S H 0.281534 0.847623 0.508981 0.049 Uiso 1 1 calc R . . . .
C8S C 0.4949(5) 0.9248(5) 0.5467(3) 0.0393(13) Uani 1 1 d . . . . .
H8S H 0.491229 0.873615 0.579204 0.047 Uiso 1 1 calc R . . . .
C9S C 0.6246(5) 1.0147(5) 0.5404(3) 0.0456(14) Uani 1 1 d . . . . .
H9S H 0.710872 1.024472 0.568016 0.055 Uiso 1 1 calc R . . . .
C10S C 0.0917(5) 1.0138(5) 0.5614(3) 0.0416(13) Uani 1 1 d . . . . .
H10S H 0.155057 1.023160 0.603944 0.050 Uiso 1 1 calc R . . . .
C11S C 0.0148(5) 0.8967(4) 0.5119(3) 0.0347(12) Uani 1 1 d . . . . .
H11S H 0.025397 0.825558 0.520313 0.042 Uiso 1 1 calc R . . . .
C12S C -0.0783(5) 0.8815(5) 0.4498(3) 0.0370(12) Uani 1 1 d . . . . .
H12S H -0.132161 0.800460 0.415403 0.044 Uiso 1 1 calc R . . . .

loop_
_atom_site_aniso_label
_atom_site_aniso_U_11
_atom_site_aniso_U_22
_atom_site_aniso_U_33
_atom_site_aniso_U_23
_atom_site_aniso_U_13
_atom_site_aniso_U_12
Br1 0.0305(3) 0.0387(3) 0.0170(2) 0.0041(2) 0.0010(2) 0.0170(2)
Fe1 0.0187(3) 0.0217(4) 0.0163(3) 0.0044(3) 0.0022(3) 0.0091(3)
N1 0.0145(18) 0.021(2) 0.0180(19) 0.0047(16) 0.0002(15) 0.0085(16)
N2 0.0180(19) 0.020(2) 0.0179(19) 0.0025(16) 0.0000(15) 0.0068(16)
N3 0.0206(19) 0.025(2) 0.0178(19) 0.0039(16) 0.0039(15) 0.0091(17)
N4 0.0161(19) 0.022(2) 0.0196(19) 0.0054(16) 0.0013(15) 0.0071(16)
N5 0.019(2) 0.025(2) 0.0203(19) 0.0077(17) 0.0004(15) 0.0090(17)
N6 0.0155(18) 0.021(2) 0.0197(19) 0.0062(16) -0.0008(15) 0.0071(16)
N7 0.0212(19) 0.023(2) 0.0202(19) 0.0037(17) 0.0041(15) 0.0119(17)
N8 0.0185(19) 0.022(2) 0.0183(19) 0.0058(16) 0.0003(15) 0.0096(17)
N9 0.0189(19) 0.022(2) 0.0174(18) 0.0045(16) -0.0022(15) 0.0084(17)
C1 0.017(2) 0.022(2) 0.017(2) 0.0062(19) 0.0036(17) 0.0070(19)
C2 0.021(2) 0.029(3) 0.020(2) 0.009(2) 0.0054(19) 0.008(2)
C3 0.026(3) 0.032(3) 0.015(2) 0.004(2) 0.0042(19) 0.012(2)
C4 0.023(2) 0.020(2) 0.019(2) 0.000(2) -0.0017(19) 0.008(2)
C5 0.015(2) 0.018(2) 0.018(2) 0.0025(19) 0.0014(17) 0.0083(19)
C6 0.024(2) 0.031(3) 0.024(2) 0.008(2) 0.008(2) 0.014(2)
C7 0.028(3) 0.035(3) 0.027(3) 0.002(2) 0.005(2) 0.022(2)
C8 0.026(3) 0.020(3) 0.030(3) 0.006(2) -0.001(2) 0.012(2)
C9 0.024(3) 0.032(3) 0.029(3) 0.006(2) -0.001(2) 0.015(2)
C10 0.015(2) 0.036(3) 0.044(3) 0.013(2) 0.002(2) 0.008(2)
C11 0.021(2) 0.028(3) 0.029(3) 0.008(2) 0.006(2) 0.007(2)
C12 0.022(2) 0.024(3) 0.020(2) 0.008(2) 0.0066(19) 0.010(2)
C13 0.029(3) 0.028(3) 0.035(3) 0.008(2) 0.005(2) 0.012(2)
C14 0.046(3) 0.022(3) 0.046(3) 0.014(2) 0.018(3) 0.013(3)
C15 0.061(4) 0.035(3) 0.026(3) 0.014(2) 0.013(3) 0.031(3)
C16 0.053(3) 0.037(3) 0.028(3) 0.011(2) -0.003(2) 0.026(3)
C17 0.033(3) 0.025(3) 0.029(3) 0.006(2) 0.000(2) 0.011(2)
C18 0.101(5) 0.048(4) 0.052(4) 0.032(3) 0.017(3) 0.039(4)
C19 0.027(3) 0.037(3) 0.024(3) 0.010(2) 0.009(2) 0.017(2)
C20 0.018(2) 0.041(3) 0.033(3) 0.015(2) 0.009(2) 0.010(2)
C21 0.021(3) 0.028(3) 0.032(3) 0.012(2) 0.000(2) 0.007(2)
C22 0.023(3) 0.038(3) 0.028(3) 0.011(2) -0.002(2) 0.016(2)
C23 0.025(3) 0.031(3) 0.039(3) 0.011(2) 0.003(2) 0.018(2)
C24 0.027(3) 0.022(3) 0.031(3) 0.009(2) 0.006(2) 0.014(2)
C25 0.020(2) 0.020(3) 0.024(2) 0.006(2) 0.0074(19) 0.007(2)
C26 0.027(3) 0.025(3) 0.029(3) 0.007(2) 0.005(2) 0.008(2)
C27 0.034(3) 0.015(3) 0.041(3) 0.009(2) 0.015(2) 0.006(2)
C28 0.035(3) 0.024(3) 0.020(3) 0.001(2) 0.010(2) 0.003(2)
C29 0.029(3) 0.033(3) 0.022(3) 0.004(2) -0.001(2) 0.002(2)
C30 0.031(3) 0.023(3) 0.026(3) 0.008(2) 0.003(2) 0.008(2)
C31 0.055(4) 0.030(3) 0.043(3) 0.005(3) 0.013(3) -0.009(3)
B1 0.020(3) 0.021(3) 0.017(3) 0.007(2) 0.003(2) 0.009(2)
B2 0.015(2) 0.019(3) 0.019(3) 0.004(2) 0.004(2) 0.008(2)
C1S 0.032(3) 0.057(4) 0.050(3) 0.025(3) 0.017(3) 0.022(3)
C2S 0.037(3) 0.038(3) 0.046(3) 0.012(3) -0.002(3) 0.016(3)
C3S 0.056(4) 0.052(4) 0.037(3) 0.005(3) 0.008(3) 0.028(3)
C4S 0.038(3) 0.084(5) 0.055(4) 0.011(3) 0.015(3) 0.036(3)
C5S 0.045(4) 0.080(5) 0.057(4) 0.005(4) -0.008(3) 0.029(3)
C6S 0.056(4) 0.093(5) 0.031(3) 0.010(3) 0.005(3) 0.045(4)
C7S 0.030(3) 0.040(3) 0.049(3) 0.021(3) 0.010(2) 0.007(3)
C8S 0.047(3) 0.048(3) 0.032(3) 0.021(3) 0.009(3) 0.022(3)
C9S 0.040(3) 0.054(4) 0.046(3) 0.021(3) 0.001(3) 0.020(3)
C10S 0.037(3) 0.041(3) 0.034(3) 0.003(3) -0.012(2) 0.009(3)
C11S 0.032(3) 0.030(3) 0.041(3) 0.008(3) 0.006(2) 0.012(2)
C12S 0.032(3) 0.029(3) 0.036(3) 0.003(2) 0.003(2) 0.003(2)

loop_
_atom_type_symbol
_atom_type_description
_atom_type_scat_dispersion_real
_atom_type_scat_dispersion_imag
_atom_type_scat_source
C C 0.0033 0.0016 'International Tables Vol C Tables 4.2.6.8 and 6.1.1.4'
H H 0.0000 0.0000 'International Tables Vol C Tables 4.2.6.8 and 6.1.1.4'
B B 0.0013 0.0007 'International Tables Vol C Tables 4.2.6.8 and 6.1.1.4'
Br Br -0.2901 2.4595 'International Tables Vol C Tables 4.2.6.8 and 6.1.1.4'
Fe Fe 0.3463 0.8444 'International Tables Vol C Tables 4.2.6.8 and 6.1.1.4'
N N 0.0061 0.0033 'International Tables Vol C Tables 4.2.6.8 and 6.1.1.4'

loop_
_geom_angle_atom_site_label_1
_geom_angle_atom_site_label_2
_geom_angle_atom_site_label_3
_geom_angle
_geom_angle_site_symmetry_1
_geom_angle_site_symmetry_3
_geom_angle_publ_flag
N1 Fe1 Br1 176.82(9) . . ?
N3 Fe1 Br1 97.02(9) . . ?
N3 Fe1 N1 85.86(12) . . ?
N3 Fe1 N5 84.71(13) . . ?
N3 Fe1 N9 171.15(12) . . ?
N5 Fe1 Br1 92.22(9) . . ?
N5 Fe1 N1 86.70(12) . . ?
N5 Fe1 N9 96.53(13) . . ?
N7 Fe1 Br1 95.34(9) . . ?
N7 Fe1 N1 85.89(12) . . ?
N7 Fe1 N3 91.94(13) . . ?
N7 Fe1 N5 172.07(13) . . ?
N7 Fe1 N9 85.69(13) . . ?
N9 Fe1 Br1 91.70(9) . . ?
N9 Fe1 N1 85.46(12) . . ?
C1 N1 Fe1 118.4(3) . . ?
C5 N1 Fe1 118.8(3) . . ?
C5 N1 C1 121.5(3) . . ?
N3 N2 B1 123.1(3) . . ?
C8 N2 N3 108.3(3) . . ?
C8 N2 B1 128.5(3) . . ?
N2 N3 Fe1 118.8(2) . . ?
C6 N3 Fe1 134.3(3) . . ?
C6 N3 N2 106.6(3) . . ?
N5 N4 B1 118.4(3) . . ?
C11 N4 N5 109.2(3) . . ?
C11 N4 B1 132.3(3) . . ?
N4 N5 Fe1 122.3(2) . . ?
C9 N5 Fe1 130.9(3) . . ?
C9 N5 N4 106.3(3) . . ?
N7 N6 B2 121.9(3) . . ?
C21 N6 N7 108.9(3) . . ?
C21 N6 B2 129.1(3) . . ?
N6 N7 Fe1 119.9(2) . . ?
C19 N7 Fe1 133.2(3) . . ?
C19 N7 N6 106.8(3) . . ?
N9 N8 B2 119.1(3) . . ?
C24 N8 N9 109.0(3) . . ?
C24 N8 B2 131.0(3) . . ?
N8 N9 Fe1 121.0(2) . . ?
C22 N9 Fe1 130.9(3) . . ?
C22 N9 N8 106.5(3) . . ?
N1 C1 C2 119.0(4) . . ?
N1 C1 B1 118.8(3) . . ?
C2 C1 B1 122.0(4) . . ?
C1 C2 H2 119.6 . . ?
C3 C2 C1 120.8(4) . . ?
C3 C2 H2 119.6 . . ?
C2 C3 H3 120.7 . . ?
C4 C3 C2 118.6(4) . . ?
C4 C3 H3 120.7 . . ?
C3 C4 H4 119.6 . . ?
C3 C4 C5 120.8(4) . . ?
C5 C4 H4 119.6 . . ?
N1 C5 C4 119.1(4) . . ?
N1 C5 B2 118.6(3) . . ?
C4 C5 B2 121.9(4) . . ?
N3 C6 H6 124.4 . . ?
N3 C6 C7 111.1(4) . . ?
C7 C6 H6 124.4 . . ?
C6 C7 H7 127.7 . . ?
C8 C7 C6 104.5(4) . . ?
C8 C7 H7 127.7 . . ?
N2 C8 C7 109.4(4) . . ?
N2 C8 H8 125.3 . . ?
C7 C8 H8 125.3 . . ?
N5 C9 H9 124.7 . . ?
N5 C9 C10 110.7(4) . . ?
C10 C9 H9 124.7 . . ?
C9 C10 H10 127.4 . . ?
C9 C10 C11 105.3(4) . . ?
C11 C10 H10 127.4 . . ?
N4 C11 C10 108.5(4) . . ?
N4 C11 H11 125.8 . . ?
C10 C11 H11 125.8 . . ?
C13 C12 C17 115.3(4) . . ?
C13 C12 B1 125.5(4) . . ?
C17 C12 B1 118.7(4) . . ?
C12 C13 H13 119.1 . . ?
C14 C13 C12 121.9(4) . . ?
C14 C13 H13 119.1 . . ?
C13 C14 H14 119.1 . . ?
C15 C14 C13 121.8(5) . . ?
C15 C14 H14 119.1 . . ?
C14 C15 C16 117.0(4) . . ?
C14 C15 C18 121.5(5) . . ?
C16 C15 C18 121.5(5) . . ?
C15 C16 H16 119.2 . . ?
C17 C16 C15 121.6(4) . . ?
C17 C16 H16 119.2 . . ?
C12 C17 H17 118.8 . . ?
C16 C17 C12 122.4(4) . . ?
C16 C17 H17 118.8 . . ?
C15 C18 H18A 109.5 . . ?
C15 C18 H18B 109.5 . . ?
C15 C18 H18C 109.5 . . ?
H18A C18 H18B 109.5 . . ?
H18A C18 H18C 109.5 . . ?
H18B C18 H18C 109.5 . . ?
N7 C19 H19 124.6 . . ?
N7 C19 C20 110.8(4) . . ?
C20 C19 H19 124.6 . . ?
C19 C20 H20 127.7 . . ?
C19 C20 C21 104.6(4) . . ?
C21 C20 H20 127.7 . . ?
N6 C21 C20 109.0(4) . . ?
N6 C21 H21 125.5 . . ?
C20 C21 H21 125.5 . . ?
N9 C22 H22 124.8 . . ?
N9 C22 C23 110.4(4) . . ?
C23 C22 H22 124.8 . . ?
C22 C23 H23 127.4 . . ?
C24 C23 C22 105.1(4) . . ?
C24 C23 H23 127.4 . . ?
N8 C24 C23 109.0(4) . . ?
N8 C24 H24 125.5 . . ?
C23 C24 H24 125.5 . . ?
C26 C25 C30 115.8(4) . . ?
C26 C25 B2 124.2(4) . . ?
C30 C25 B2 119.2(4) . . ?
C25 C26 H26 118.9 . . ?
C27 C26 C25 122.2(4) . . ?
C27 C26 H26 118.9 . . ?
C26 C27 H27 119.4 . . ?
C28 C27 C26 121.2(4) . . ?
C28 C27 H27 119.4 . . ?
C27 C28 C31 121.7(4) . . ?
C29 C28 C27 117.0(4) . . ?
C29 C28 C31 121.3(4) . . ?
C28 C29 H29 119.2 . . ?
C30 C29 C28 121.6(4) . . ?
C30 C29 H29 119.2 . . ?
C25 C30 H30 118.9 . . ?
C29 C30 C25 122.1(4) . . ?
C29 C30 H30 118.9 . . ?
C28 C31 H31A 109.5 . . ?
C28 C31 H31B 109.5 . . ?
C28 C31 H31C 109.5 . . ?
H31A C31 H31B 109.5 . . ?
H31A C31 H31C 109.5 . . ?
H31B C31 H31C 109.5 . . ?
N2 B1 N4 106.1(3) . . ?
N2 B1 C1 110.4(3) . . ?
N2 B1 C12 105.8(3) . . ?
N4 B1 C1 103.2(3) . . ?
N4 B1 C12 114.8(3) . . ?
C12 B1 C1 116.2(3) . . ?
N6 B2 C5 110.7(3) . . ?
N6 B2 C25 104.8(3) . . ?
N8 B2 N6 107.2(3) . . ?
N8 B2 C5 102.9(3) . . ?
N8 B2 C25 113.9(3) . . ?
C25 B2 C5 117.1(3) . . ?
C2S C1S H1S 120.2 . . ?
C6S C1S H1S 120.2 . . ?
C6S C1S C2S 119.7(5) . . ?
C1S C2S H2S 120.1 . . ?
C3S C2S C1S 119.8(5) . . ?
C3S C2S H2S 120.1 . . ?
C2S C3S H3S 119.8 . . ?
C2S C3S C4S 120.5(5) . . ?
C4S C3S H3S 119.8 . . ?
C3S C4S H4S 120.3 . . ?
C3S C4S C5S 119.4(5) . . ?
C5S C4S H4S 120.3 . . ?
C4S C5S H5S 120.0 . . ?
C6S C5S C4S 120.0(5) . . ?
C6S C5S H5S 120.0 . . ?
C1S C6S C5S 120.7(5) . . ?
C1S C6S H6S 119.7 . . ?
C5S C6S H6S 119.7 . . ?
C8S C7S H7S 119.7 . . ?
C9S C7S H7S 119.7 2_676 . ?
C9S C7S C8S 120.5(5) 2_676 . ?
C7S C8S H8S 120.3 . . ?
C7S C8S C9S 119.4(5) . . ?
C9S C8S H8S 120.3 . . ?
C7S C9S C8S 120.1(5) 2_676 . ?
C7S C9S H9S 119.9 2_676 . ?
C8S C9S H9S 119.9 . . ?
C11S C10S H10S 119.5 . . ?
C11S C10S C12S 120.9(4) . 2_576 ?
C12S C10S H10S 119.5 2_576 . ?
C10S C11S H11S 119.9 . . ?
C10S C11S C12S 120.2(5) . . ?
C12S C11S H11S 119.9 . . ?
C10S C12S C11S 118.9(4) 2_576 . ?
C10S C12S H12S 120.6 2_576 . ?
C11S C12S H12S 120.6 . . ?

loop_
_geom_bond_atom_site_label_1
_geom_bond_atom_site_label_2
_geom_bond_distance
_geom_bond_site_symmetry_2
_geom_bond_publ_flag
Br1 Fe1 2.4552(13) . ?
Fe1 N1 2.214(3) . ?
Fe1 N3 2.074(3) . ?
Fe1 N5 2.094(3) . ?
Fe1 N7 2.067(3) . ?
Fe1 N9 2.109(3) . ?
N1 C1 1.366(5) . ?
N1 C5 1.362(5) . ?
N2 N3 1.368(4) . ?
N2 C8 1.351(5) . ?
N2 B1 1.579(5) . ?
N3 C6 1.334(5) . ?
N4 N5 1.369(4) . ?
N4 C11 1.348(5) . ?
N4 B1 1.585(5) . ?
N5 C9 1.347(5) . ?
N6 N7 1.359(4) . ?
N6 C21 1.340(5) . ?
N6 B2 1.586(5) . ?
N7 C19 1.337(5) . ?
N8 N9 1.376(4) . ?
N8 C24 1.340(5) . ?
N8 B2 1.576(5) . ?
N9 C22 1.336(5) . ?
C1 C2 1.386(5) . ?
C1 B1 1.627(6) . ?
C2 H2 0.9500 . ?
C2 C3 1.384(5) . ?
C3 H3 0.9500 . ?
C3 C4 1.377(5) . ?
C4 H4 0.9500 . ?
C4 C5 1.390(5) . ?
C5 B2 1.616(6) . ?
C6 H6 0.9500 . ?
C6 C7 1.377(6) . ?
C7 H7 0.9500 . ?
C7 C8 1.373(5) . ?
C8 H8 0.9500 . ?
C9 H9 0.9500 . ?
C9 C10 1.374(6) . ?
C10 H10 0.9500 . ?
C10 C11 1.383(6) . ?
C11 H11 0.9500 . ?
C12 C13 1.398(6) . ?
C12 C17 1.403(5) . ?
C12 B1 1.606(6) . ?
C13 H13 0.9500 . ?
C13 C14 1.391(6) . ?
C14 H14 0.9500 . ?
C14 C15 1.379(6) . ?
C15 C16 1.384(6) . ?
C15 C18 1.515(6) . ?
C16 H16 0.9500 . ?
C16 C17 1.379(6) . ?
C17 H17 0.9500 . ?
C18 H18A 0.9800 . ?
C18 H18B 0.9800 . ?
C18 H18C 0.9800 . ?
C19 H19 0.9500 . ?
C19 C20 1.374(6) . ?
C20 H20 0.9500 . ?
C20 C21 1.381(5) . ?
C21 H21 0.9500 . ?
C22 H22 0.9500 . ?
C22 C23 1.385(6) . ?
C23 H23 0.9500 . ?
C23 C24 1.374(6) . ?
C24 H24 0.9500 . ?
C25 C26 1.392(6) . ?
C25 C30 1.394(5) . ?
C25 B2 1.612(6) . ?
C26 H26 0.9500 . ?
C26 C27 1.390(6) . ?
C27 H27 0.9500 . ?
C27 C28 1.386(6) . ?
C28 C29 1.385(6) . ?
C28 C31 1.505(6) . ?
C29 H29 0.9500 . ?
C29 C30 1.383(6) . ?
C30 H30 0.9500 . ?
C31 H31A 0.9601 . ?
C31 H31B 0.9600 . ?
C31 H31C 0.9599 . ?
C1S H1S 0.9500 . ?
C1S C2S 1.376(6) . ?
C1S C6S 1.365(6) . ?
C2S H2S 0.9500 . ?
C2S C3S 1.369(6) . ?
C3S H3S 0.9500 . ?
C3S C4S 1.374(7) . ?
C4S H4S 0.9500 . ?
C4S C5S 1.375(7) . ?
C5S H5S 0.9500 . ?
C5S C6S 1.367(7) . ?
C6S H6S 0.9500 . ?
C7S H7S 0.9500 . ?
C7S C8S 1.376(6) . ?
C7S C9S 1.371(6) 2_676 ?
C8S H8S 0.9500 . ?
C8S C9S 1.381(6) . ?
C9S H9S 0.9500 . ?
C10S H10S 0.9500 . ?
C10S C11S 1.370(6) . ?
C10S C12S 1.379(6) 2_576 ?
C11S H11S 0.9500 . ?
C11S C12S 1.384(6) . ?
C12S H12S 0.9500 . ?
